data_7152335
loop_
_publ_author_name
'Chen, Jie'
'Zhou, Ling'
'Yeung, Ying-Yeung'

_publ_section_title
;
 A highly enantioselective approach towards 2-substituted
 3-bromopyrrolidines
;
_journal_issue 19
_journal_name_full 'Organic &amp; Biomolecular Chemistry'
_journal_page_first 3808
_journal_paper_doi 10.1039/c2ob25327e
_journal_volume 10
_journal_year 2012
_chemical_formula_sum 'C14 H13 Br N2 O4 S2'
_chemical_formula_weight 417.29
_chemical_name_systematic
;
?
;
_space_group_IT_number 19
_symmetry_space_group_name_Hall 'P 2ac 2ab'
_symmetry_space_group_name_H-M 'P 21 21 21'
_atom_sites_solution_hydrogens geom
_atom_sites_solution_primary direct
_atom_sites_solution_secondary difmap
_audit_creation_method SHELXL-97
_cell_angle_alpha 90.00
_cell_angle_beta 90.00
_cell_angle_gamma 90.00
_cell_formula_units_Z 4
_cell_length_a 7.4711(7)
_cell_length_b 11.1765(10)
_cell_length_c 19.4619(17)
_cell_measurement_temperature 100(2)
_cell_volume 1625.1(3)
_computing_structure_refinement 'SHELXL-97 (Sheldrick, 2008)'
_computing_structure_solution 'SHELXS-97 (Sheldrick, 2008)'
_diffrn_ambient_temperature 100(2)
_diffrn_measured_fraction_theta_full 1.000
_diffrn_measured_fraction_theta_max 1.000
_diffrn_radiation_monochromator graphite
_diffrn_radiation_source 'fine-focus sealed tube'
_diffrn_radiation_type MoK\a
_diffrn_radiation_wavelength 0.71073
_diffrn_reflns_av_R_equivalents 0.0302
_diffrn_reflns_av_sigmaI/netI 0.0476
_diffrn_reflns_limit_h_max 9
_diffrn_reflns_limit_h_min -9
_diffrn_reflns_limit_k_max 14
_diffrn_reflns_limit_k_min -12
_diffrn_reflns_limit_l_max 25
_diffrn_reflns_limit_l_min -23
_diffrn_reflns_number 11487
_diffrn_reflns_theta_full 27.50
_diffrn_reflns_theta_max 27.50
_diffrn_reflns_theta_min 2.09
_exptl_absorpt_coefficient_mu 2.807
_exptl_crystal_density_diffrn 1.706
_exptl_crystal_density_method 'not measured'
_exptl_crystal_F_000 840
_refine_diff_density_max 0.641
_refine_diff_density_min -0.314
_refine_diff_density_rms 0.087
_refine_ls_abs_structure_details 'Flack H D (1983), Acta Cryst. A39, 876-881'
_refine_ls_abs_structure_Flack 0.028(7)
_refine_ls_extinction_method none
_refine_ls_goodness_of_fit_ref 0.833
_refine_ls_hydrogen_treatment mixed
_refine_ls_matrix_type full
_refine_ls_number_parameters 273
_refine_ls_number_reflns 3714
_refine_ls_number_restraints 172
_refine_ls_restrained_S_all 0.851
_refine_ls_R_factor_all 0.0292
_refine_ls_R_factor_gt 0.0269
_refine_ls_shift/su_max 0.002
_refine_ls_shift/su_mean 0.000
_refine_ls_structure_factor_coef Fsqd
_refine_ls_weighting_details 'calc w=1/[\s^2^(Fo^2^)+(0.0410P)^2^+0.8000P] where P=(Fo^2^+2Fc^2^)/3'
_refine_ls_weighting_scheme calc
_refine_ls_wR_factor_gt 0.0646
_refine_ls_wR_factor_ref 0.0656
_reflns_number_gt 3512
_reflns_number_total 3714
_reflns_threshold_expression >2sigma(I)
_cod_data_source_file c2ob25327e.txt
_cod_data_source_block b625
_cod_database_code 7152335

loop_
_symmetry_equiv_pos_as_xyz
'x, y, z'
'x+1/2, -y+1/2, -z'
'-x, y+1/2, -z+1/2'
'-x+1/2, -y, z+1/2'

loop_
_atom_site_label
_atom_site_type_symbol
_atom_site_fract_x
_atom_site_fract_y
_atom_site_fract_z
_atom_site_U_iso_or_equiv
_atom_site_adp_type
_atom_site_occupancy
_atom_site_symmetry_multiplicity
_atom_site_calc_flag
_atom_site_refinement_flags
_atom_site_disorder_assembly
_atom_site_disorder_group
O3 O 0.643(5) 0.4017(10) 1.0445(6) 0.052(4) Uani 0.65(2) 1 d PDU A 1
O4 O 0.636(2) 0.2081(4) 1.0404(4) 0.045(2) Uani 0.65(2) 1 d PDU A 1
S1 S 0.86297(11) 0.07771(7) 0.49586(4) 0.0297(2) Uani 0.9585(19) 1 d PDU B 1
C5 C 0.8325(4) 0.2137(3) 0.60037(14) 0.0219(4) Uani 0.9585(19) 1 d PDU B 1
C6 C 0.8109(4) 0.2881(3) 0.54160(14) 0.0227(4) Uani 0.9585(19) 1 d PDU B 1
H6 H 0.7906 0.3719 0.5441 0.027 Uiso 0.9585(19) 1 calc PR B 1
C7 C 0.8224(4) 0.2267(3) 0.48158(15) 0.0246(4) Uani 0.9585(19) 1 d PDU B 1
H7 H 0.8097 0.2617 0.4374 0.029 Uiso 0.9585(19) 1 calc PR B 1
C8 C 0.8622(4) 0.0972(3) 0.58301(16) 0.0236(4) Uani 0.9585(19) 1 d PDU B 1
H8 H 0.8803 0.0346 0.6153 0.028 Uiso 0.9585(19) 1 calc PR B 1
O3A O 0.667(10) 0.393(2) 1.0483(11) 0.051(4) Uani 0.35(2) 1 d PDU A 2
O4A O 0.563(3) 0.2131(10) 1.0390(8) 0.045(2) Uani 0.35(2) 1 d PDU A 2
S1A S 0.822(3) 0.162(2) 0.4789(8) 0.0273(5) Uani 0.0415(19) 1 d PDU B 2
C5A C 0.843(6) 0.206(5) 0.6052(12) 0.0229(4) Uani 0.0415(19) 1 d PDU B 2
C6A C 0.936(6) 0.100(4) 0.5957(13) 0.0235(4) Uani 0.0415(19) 1 d PDU B 2
H6A H 0.9913 0.0590 0.6327 0.028 Uiso 0.0415(19) 1 calc PR B 2
C7A C 0.942(6) 0.058(3) 0.5294(17) 0.0256(4) Uani 0.0415(19) 1 d PDU B 2
H7A H 0.9999 -0.0129 0.5138 0.031 Uiso 0.0415(19) 1 calc PR B 2
C8A C 0.768(6) 0.257(4) 0.5489(19) 0.0230(4) Uani 0.0415(19) 1 d PDU B 2
H8A H 0.7011 0.3295 0.5474 0.028 Uiso 0.0415(19) 1 calc PR B 2
Br1 Br 1.03757(3) 0.29690(2) 0.796035(12) 0.01993(8) Uani 1 1 d . . .
S2 S 0.50782(7) 0.34282(5) 0.71181(3) 0.01307(12) Uani 1 1 d . . .
O1 O 0.4447(2) 0.22864(14) 0.68798(9) 0.0172(4) Uani 1 1 d . . .
O2 O 0.4093(2) 0.44948(15) 0.69643(10) 0.0181(4) Uani 1 1 d . . .
N1 N 0.7072(3) 0.36121(18) 0.68121(11) 0.0142(4) Uani 1 1 d . B .
N2 N 0.6175(4) 0.3074(2) 1.01414(13) 0.0385(7) Uani 1 1 d D . .
C1 C 0.8023(3) 0.4748(2) 0.69440(14) 0.0165(5) Uani 1 1 d . . .
H1A H 0.7916 0.4992 0.7431 0.020 Uiso 1 1 calc R . .
H1B H 0.7564 0.5399 0.6647 0.020 Uiso 1 1 calc R . .
C2 C 0.9954(3) 0.4430(2) 0.67616(13) 0.0184(5) Uani 1 1 d . . .
H2A H 1.0182 0.4544 0.6265 0.022 Uiso 1 1 calc R . .
H2B H 1.0810 0.4923 0.7027 0.022 Uiso 1 1 calc R . .
C3 C 1.0099(3) 0.3114(2) 0.69599(12) 0.0175(5) Uani 1 1 d . B .
H3 H 1.1114 0.2719 0.6714 0.021 Uiso 1 1 calc R . .
C4 C 0.8296(3) 0.2576(2) 0.67394(13) 0.0152(5) Uani 1 1 d D . .
H4 H 0.7937 0.1917 0.7058 0.018 Uiso 1 1 calc R B 1
C9 C 0.5307(3) 0.3344(2) 0.80195(12) 0.0142(4) Uani 1 1 d . . .
C10 C 0.5551(4) 0.2226(2) 0.83141(13) 0.0189(5) Uani 1 1 d . A .
H10 H 0.5536 0.1527 0.8037 0.023 Uiso 1 1 calc R . .
C11 C 0.5816(4) 0.2142(3) 0.90134(14) 0.0245(6) Uani 1 1 d . . .
H11 H 0.5962 0.1385 0.9228 0.029 Uiso 1 1 calc R A .
C12 C 0.5864(4) 0.3182(2) 0.93935(13) 0.0242(6) Uani 1 1 d . A .
C13 C 0.5615(4) 0.4301(2) 0.91118(14) 0.0250(6) Uani 1 1 d . . .
H13 H 0.5644 0.4997 0.9392 0.030 Uiso 1 1 calc R A .
C14 C 0.5322(4) 0.4385(2) 0.84105(13) 0.0193(5) Uani 1 1 d . A .
H14 H 0.5134 0.5142 0.8200 0.023 Uiso 1 1 calc R . .

loop_
_atom_site_aniso_label
_atom_site_aniso_U_11
_atom_site_aniso_U_22
_atom_site_aniso_U_33
_atom_site_aniso_U_23
_atom_site_aniso_U_13
_atom_site_aniso_U_12
O3 0.099(10) 0.034(2) 0.0209(17) -0.0075(14) -0.016(2) 0.012(4)
O4 0.084(7) 0.0339(15) 0.0181(13) 0.0086(12) -0.008(4) 0.003(3)
S1 0.0385(4) 0.0260(4) 0.0246(4) -0.0122(3) 0.0057(3) -0.0035(3)
C5 0.0259(7) 0.0205(7) 0.0191(7) -0.0052(7) 0.0021(6) -0.0010(7)
C6 0.0270(8) 0.0213(7) 0.0197(8) -0.0048(7) 0.0014(6) -0.0008(7)
C7 0.0301(8) 0.0229(8) 0.0208(8) -0.0056(7) 0.0016(7) -0.0013(7)
C8 0.0287(8) 0.0217(7) 0.0203(7) -0.0058(7) 0.0025(7) -0.0018(7)
O3A 0.099(10) 0.034(2) 0.0209(18) -0.0074(16) -0.015(2) 0.012(4)
O4A 0.084(7) 0.0340(16) 0.0179(14) 0.0085(13) -0.007(4) 0.002(3)
S1A 0.0344(9) 0.0246(9) 0.0227(9) -0.0089(9) 0.0035(8) -0.0023(9)
C5A 0.0275(8) 0.0213(8) 0.0198(8) -0.0054(7) 0.0021(7) -0.0013(7)
C6A 0.0285(8) 0.0216(8) 0.0203(8) -0.0061(8) 0.0025(7) -0.0016(8)
C7A 0.0319(8) 0.0231(8) 0.0218(8) -0.0080(8) 0.0035(8) -0.0023(8)
C8A 0.0276(8) 0.0215(8) 0.0199(8) -0.0052(8) 0.0018(7) -0.0011(8)
Br1 0.02028(12) 0.02281(12) 0.01669(12) 0.00139(10) -0.00313(10) 0.00165(10)
S2 0.0127(3) 0.0113(2) 0.0152(3) 0.0002(2) -0.0006(2) -0.0003(2)
O1 0.0174(9) 0.0146(9) 0.0196(9) -0.0012(6) -0.0023(7) -0.0025(7)
O2 0.0143(8) 0.0152(8) 0.0249(10) 0.0028(7) -0.0014(7) 0.0015(6)
N1 0.0131(9) 0.0124(10) 0.0170(10) -0.0006(8) 0.0026(7) 0.0008(8)
N2 0.068(2) 0.0296(14) 0.0179(12) -0.0020(11) 0.0019(12) 0.0035(14)
C1 0.0140(11) 0.0133(11) 0.0222(13) 0.0018(9) -0.0001(10) -0.0027(9)
C2 0.0158(13) 0.0190(12) 0.0204(12) 0.0008(9) 0.0003(9) -0.0018(10)
C3 0.0167(11) 0.0225(12) 0.0133(10) 0.0003(9) -0.0006(9) 0.0019(9)
C4 0.0160(11) 0.0132(11) 0.0164(12) 0.0008(9) 0.0011(9) 0.0026(10)
C9 0.0146(10) 0.0152(10) 0.0127(10) 0.0002(8) 0.0023(10) -0.0009(9)
C10 0.0253(13) 0.0128(12) 0.0186(12) -0.0005(9) 0.0021(10) -0.0023(10)
C11 0.0378(16) 0.0173(12) 0.0184(12) 0.0030(11) 0.0031(11) -0.0013(12)
C12 0.0347(15) 0.0228(14) 0.0150(12) -0.0004(10) 0.0023(10) 0.0007(11)
C13 0.0359(16) 0.0196(12) 0.0193(13) -0.0078(10) 0.0027(12) 0.0016(13)
C14 0.0240(12) 0.0129(11) 0.0211(12) -0.0014(9) 0.0013(11) 0.0009(11)

loop_
_atom_type_symbol
_atom_type_description
_atom_type_scat_dispersion_real
_atom_type_scat_dispersion_imag
_atom_type_scat_source
C C 0.0033 0.0016 'International Tables Vol C Tables 4.2.6.8 and 6.1.1.4'
H H 0.0000 0.0000 'International Tables Vol C Tables 4.2.6.8 and 6.1.1.4'
N N 0.0061 0.0033 'International Tables Vol C Tables 4.2.6.8 and 6.1.1.4'
O O 0.0106 0.0060 'International Tables Vol C Tables 4.2.6.8 and 6.1.1.4'
S S 0.1246 0.1234 'International Tables Vol C Tables 4.2.6.8 and 6.1.1.4'
Br Br -0.2901 2.4595 'International Tables Vol C Tables 4.2.6.8 and 6.1.1.4'

loop_
_geom_angle_atom_site_label_1
_geom_angle_atom_site_label_2
_geom_angle_atom_site_label_3
_geom_angle
C8 S1 C7 92.10(14)
C8 C5 C6 112.2(3)
C8 C5 C4 123.1(3)
C6 C5 C4 124.7(3)
C7 C6 C5 112.9(3)
C7 C6 H6 123.6
C5 C6 H6 123.6
C6 C7 S1 111.3(2)
C6 C7 H7 124.4
S1 C7 H7 124.4
C5 C8 S1 111.6(2)
C5 C8 H8 124.2
S1 C8 H8 124.2
C7A S1A C8A 94.8(10)
C8A C5A C6A 117.5(12)
C8A C5A C4 123(3)
C6A C5A C4 120(3)
C7A C6A C5A 115.9(12)
C7A C6A H6A 122.0
C5A C6A H6A 122.0
C6A C7A S1A 106.0(12)
C6A C7A H7A 127.0
S1A C7A H7A 127.0
C5A C8A S1A 105.7(12)
C5A C8A H8A 127.2
S1A C8A H8A 127.2
O2 S2 O1 120.18(10)
O2 S2 N1 106.89(11)
O1 S2 N1 107.23(11)
O2 S2 C9 107.58(11)
O1 S2 C9 107.75(10)
N1 S2 C9 106.47(11)
C1 N1 C4 113.00(19)
C1 N1 S2 119.23(16)
C4 N1 S2 120.29(16)
O3 N2 O3A 10(5)
O3 N2 O4A 127.0(15)
O3A N2 O4A 123.9(8)
O3 N2 O4 124.0(6)
O3A N2 O4 116.5(18)
O4A N2 O4 25.9(7)
O3 N2 C12 115.4(6)
O3A N2 C12 121.2(11)
O4A N2 C12 113.9(9)
O4 N2 C12 120.0(5)
N1 C1 C2 102.33(19)
N1 C1 H1A 111.3
C2 C1 H1A 111.3
N1 C1 H1B 111.3
C2 C1 H1B 111.3
H1A C1 H1B 109.2
C3 C2 C1 103.5(2)
C3 C2 H2A 111.1
C1 C2 H2A 111.1
C3 C2 H2B 111.1
C1 C2 H2B 111.1
H2A C2 H2B 109.0
C2 C3 C4 104.14(19)
C2 C3 Br1 109.74(16)
C4 C3 Br1 109.70(16)
C2 C3 H3 111.0
C4 C3 H3 111.0
Br1 C3 H3 111.0
C5A C4 N1 116.2(18)
C5A C4 C5 5.6(19)
N1 C4 C5 110.6(2)
C5A C4 C3 110.5(18)
N1 C4 C3 102.07(19)
C5 C4 C3 112.3(2)
C5A C4 H4 107.0
N1 C4 H4 110.5
C5 C4 H4 110.5
C3 C4 H4 110.5
C10 C9 C14 121.8(2)
C10 C9 S2 118.17(18)
C14 C9 S2 119.98(18)
C11 C10 C9 119.3(2)
C11 C10 H10 120.4
C9 C10 H10 120.4
C12 C11 C10 118.4(2)
C12 C11 H11 120.8
C10 C11 H11 120.8
C11 C12 C13 123.3(2)
C11 C12 N2 117.6(2)
C13 C12 N2 119.1(2)
C12 C13 C14 118.3(2)
C12 C13 H13 120.8
C14 C13 H13 120.8
C13 C14 C9 118.9(2)
C13 C14 H14 120.5
C9 C14 H14 120.5

loop_
_geom_bond_atom_site_label_1
_geom_bond_atom_site_label_2
_geom_bond_distance
O3 N2 1.223(4)
O4 N2 1.230(4)
S1 C8 1.710(3)
S1 C7 1.715(3)
C5 C8 1.363(4)
C5 C6 1.423(4)
C5 C4 1.514(4)
C6 C7 1.358(4)
C6 H6 0.9500
C7 H7 0.9500
C8 H8 0.9500
O3A N2 1.225(5)
O4A N2 1.228(5)
S1A C7A 1.77(2)
S1A C8A 1.77(2)
C5A C8A 1.361(17)
C5A C6A 1.378(18)
C5A C4 1.462(16)
C6A C7A 1.376(17)
C6A H6A 0.9500
C7A H7A 0.9500
C8A H8A 0.9500
Br1 C3 1.965(2)
S2 O2 1.4326(18)
S2 O1 1.4374(17)
S2 N1 1.617(2)
S2 C9 1.765(2)
N1 C1 1.478(3)
N1 C4 1.482(3)
N2 C12 1.479(4)
C1 C2 1.527(3)
C1 H1A 0.9900
C1 H1B 0.9900
C2 C3 1.525(3)
C2 H2A 0.9900
C2 H2B 0.9900
C3 C4 1.536(3)
C3 H3 1.0000
C4 H4 1.0000
C9 C10 1.386(3)
C9 C14 1.391(3)
C10 C11 1.379(4)
C10 H10 0.9500
C11 C12 1.378(4)
C11 H11 0.9500
C12 C13 1.379(4)
C13 C14 1.386(4)
C13 H13 0.9500
C14 H14 0.9500
